data_4346238
loop_
_publ_author_name
'Allefeld, Nadine'
'Bader, Julia'
'Neumann, Beate'
'Stammler, Hans-Georg'
'Ignat'ev, Nikolai'
'Hoge, Berthold'

_publ_section_title
;
 Transition Metal Complexes of Phosphinous Acids Featuring a
 Quasichelating Unit: Synthesis, Characterization, and Hetero-bimetallic
 Complexes.
;
_journal_issue 16
_journal_name_full 'Inorganic chemistry'
_journal_page_first 7945
_journal_page_last 7952
_journal_paper_doi 10.1021/acs.inorgchem.5b01038
_journal_volume 54
_journal_year 2015
_chemical_formula_moiety 'C36 H44 F24 Ni4 O14 P4'
_chemical_formula_sum 'C36 H44 F24 Ni4 O14 P4'
_chemical_formula_weight 1515.43
_space_group_IT_number 2
_space_group_name_Hall '-P 1'
_space_group_name_H-M_alt 'P -1'
_symmetry_cell_setting triclinic
_symmetry_space_group_name_Hall '-P 1'
_symmetry_space_group_name_H-M 'P -1'
_atom_sites_solution_hydrogens geom
_atom_sites_solution_primary direct
_atom_sites_solution_secondary difmap
_audit_creation_method SHELXL-97
_cell_angle_alpha 100.628(2)
_cell_angle_beta 103.287(2)
_cell_angle_gamma 100.273(2)
_cell_formula_units_Z 1
_cell_length_a 9.1196(6)
_cell_length_b 9.4568(6)
_cell_length_c 17.0109(11)
_cell_measurement_reflns_used 9898
_cell_measurement_temperature 100(2)
_cell_measurement_theta_max 71.486
_cell_measurement_theta_min 2.746
_cell_volume 1365.42(15)
_computing_cell_refinement 'APEX 2, Bruker AXS'
_computing_data_collection 'APEX 2, Bruker AXS'
_computing_data_reduction 'APEX 2, Bruker AXS'
_computing_molecular_graphics 'SHELXTL-PLUS (1990)'
_computing_publication_material 'SHELXL-97 (Sheldrick, 1997)'
_computing_structure_refinement 'SHELXL-97 (Sheldrick, 1997)'
_computing_structure_solution 'SHELXS-97 (Sheldrick, 1990)'
_diffrn_ambient_temperature 100(2)
_diffrn_measured_fraction_theta_full 0.961
_diffrn_measured_fraction_theta_max 0.937
_diffrn_measurement_device_type 'Bruker AXS X8 Prospector Ultra with APEX II'
_diffrn_measurement_method CCD
_diffrn_radiation_monochromator 'Quazar Montel multilayer optic Montel200'
_diffrn_radiation_source 'I\mS Incoatec Microfocus'
_diffrn_radiation_type CuK\a
_diffrn_radiation_wavelength 1.54178
_diffrn_reflns_av_R_equivalents 0.0401
_diffrn_reflns_av_sigmaI/netI 0.0450
_diffrn_reflns_limit_h_max 11
_diffrn_reflns_limit_h_min -10
_diffrn_reflns_limit_k_max 11
_diffrn_reflns_limit_k_min -10
_diffrn_reflns_limit_l_max 20
_diffrn_reflns_limit_l_min -20
_diffrn_reflns_number 18049
_diffrn_reflns_theta_full 67.679
_diffrn_reflns_theta_max 71.99
_diffrn_reflns_theta_min 4.89
_exptl_absorpt_coefficient_mu 3.957
_exptl_absorpt_correction_T_max 0.7774
_exptl_absorpt_correction_T_min 0.5393
_exptl_absorpt_correction_type multi-scan
_exptl_absorpt_process_details 'SADABS-2008/1 - Bruker AXS area detector scaling and absorption correction'
_exptl_crystal_colour yellow
_exptl_crystal_density_diffrn 1.843
_exptl_crystal_density_method 'not measured'
_exptl_crystal_description fragment
_exptl_crystal_F_000 760
_exptl_crystal_size_max 0.18
_exptl_crystal_size_mid 0.08
_exptl_crystal_size_min 0.07
_refine_diff_density_max 0.790
_refine_diff_density_min -0.659
_refine_diff_density_rms 0.097
_refine_ls_extinction_method none
_refine_ls_goodness_of_fit_ref 1.028
_refine_ls_hydrogen_treatment constr
_refine_ls_matrix_type full
_refine_ls_number_parameters 370
_refine_ls_number_reflns 5030
_refine_ls_number_restraints 12
_refine_ls_restrained_S_all 1.071
_refine_ls_R_factor_all 0.0460
_refine_ls_R_factor_gt 0.0442
_refine_ls_shift/su_max 0.001
_refine_ls_shift/su_mean 0.000
_refine_ls_structure_factor_coef Fsqd
_refine_ls_weighting_details 'calc w=1/[\s^2^(Fo^2^)+(0.0782P)^2^+0.9418P] where P=(Fo^2^+2Fc^2^)/3'
_refine_ls_weighting_scheme calc
_refine_ls_wR_factor_gt 0.1218
_refine_ls_wR_factor_ref 0.1241
_reflns_number_gt 4725
_reflns_number_total 5030
_reflns_threshold_expression >2sigma(I)
_cod_data_source_file ic5b01038_si_004.cif
_cod_data_source_block '[{(acac)Ni[P(CF~3~)~2~O]~2~}~2~Ni~2~(acac)~2~].2THF'
_cod_depositor_comments
;
The following automatic conversions were performed:

data item '_symmetry_cell_setting' value 'Triclinic' was changed to
'triclinic' in accordance with the
/home/saulius/struct/COD-crude-data/automatic-downloads/DataCite-retrospective/ACS/depositions/lib/dictionaries/cif_core.dic
dictionary named 'cif_core.dic' version 2.4.2 last updated on
2011-04-26.

Automatic conversion script
Id: cif_fix_values 6909 2019-04-08 15:41:33Z antanas 
;
_cod_database_code 4346238

loop_
_symmetry_equiv_pos_as_xyz
'x, y, z'
'-x, -y, -z'

loop_
_atom_site_label
_atom_site_type_symbol
_atom_site_fract_x
_atom_site_fract_y
_atom_site_fract_z
_atom_site_U_iso_or_equiv
_atom_site_adp_type
_atom_site_occupancy
_atom_site_symmetry_multiplicity
_atom_site_calc_flag
_atom_site_refinement_flags
_atom_site_disorder_assembly
_atom_site_disorder_group
Ni1 Ni 0.53806(5) -0.00108(5) 0.09531(2) 0.03116(15) Uani 1 1 d . . .
Ni2 Ni 0.77970(5) 0.22217(5) 0.32769(2) 0.03109(15) Uani 1 1 d . . .
P1 P 0.55145(8) 0.08047(8) 0.28551(4) 0.03567(18) Uani 1 1 d . . .
P2 P 0.75473(7) 0.30024(7) 0.21522(4) 0.03192(17) Uani 1 1 d . . .
F1 F 0.2907(2) 0.0788(3) 0.33557(14) 0.0781(7) Uani 1 1 d . . .
F2 F 0.4906(2) 0.2232(3) 0.42432(11) 0.0628(5) Uani 1 1 d . . .
F3 F 0.3910(3) 0.2820(3) 0.31086(15) 0.0734(6) Uani 1 1 d . . .
F4 F 0.6680(4) -0.1475(2) 0.32795(14) 0.0728(7) Uani 1 1 d . . .
F5 F 0.4186(4) -0.1960(3) 0.28081(16) 0.1005(11) Uani 1 1 d . . .
F6 F 0.5281(3) -0.0712(3) 0.40588(12) 0.0676(6) Uani 1 1 d . . .
F7 F 1.0315(3) 0.4956(3) 0.24346(18) 0.0865(8) Uani 1 1 d . . .
F8 F 1.0385(2) 0.2645(3) 0.21223(13) 0.0705(6) Uani 1 1 d . . .
F9 F 0.9341(3) 0.3655(4) 0.11763(16) 0.0958(10) Uani 1 1 d . . .
F10 F 0.7258(3) 0.5561(2) 0.17323(14) 0.0729(7) Uani 1 1 d . . .
F11 F 0.7841(4) 0.5750(2) 0.30442(13) 0.0895(9) Uani 1 1 d . . .
F12 F 0.5529(3) 0.4645(3) 0.22717(16) 0.0767(7) Uani 1 1 d . . .
O1 O 0.4532(2) 0.0328(2) 0.19680(11) 0.0439(5) Uani 1 1 d . . .
O2 O 0.6520(2) 0.2178(2) 0.13038(10) 0.0378(4) Uani 1 1 d . . .
O3 O 0.7157(2) -0.0477(2) 0.17038(11) 0.0405(4) Uani 1 1 d . . .
O4 O 0.6260(2) -0.0466(2) -0.00308(10) 0.0348(4) Uani 1 1 d . . .
O5 O 0.7948(2) 0.1527(2) 0.42358(11) 0.0413(4) Uani 1 1 d . . .
O6 O 0.9753(2) 0.3500(2) 0.36550(12) 0.0405(4) Uani 1 1 d . . .
O7 O 0.4067(3) -0.2140(3) 0.0608(2) 0.0741(8) Uani 1 1 d D . .
C1 C 0.4254(4) 0.1695(4) 0.34319(19) 0.0515(8) Uani 1 1 d . . .
C2 C 0.5424(5) -0.0925(4) 0.3283(2) 0.0585(9) Uani 1 1 d . . .
C3 C 0.9526(4) 0.3614(5) 0.1977(2) 0.0628(10) Uani 1 1 d . . .
C4 C 0.7023(5) 0.4845(3) 0.23156(19) 0.0534(8) Uani 1 1 d . . .
C5 C 0.9539(4) -0.1084(4) 0.2199(2) 0.0552(8) Uani 1 1 d . . .
H5A H 0.9075 -0.1624 0.2554 0.083 Uiso 1 1 calc R . .
H5B H 1.0148 -0.0106 0.2529 0.083 Uiso 1 1 calc R . .
H5C H 1.0214 -0.1636 0.1965 0.083 Uiso 1 1 calc R . .
C6 C 0.8271(3) -0.0906(3) 0.15003(17) 0.0398(6) Uani 1 1 d . . .
C7 C 0.8424(3) -0.1215(3) 0.06888(19) 0.0427(6) Uani 1 1 d . . .
H7A H 0.9287 -0.1605 0.0616 0.051 Uiso 1 1 calc R . .
C8 C 0.7456(3) -0.1014(3) -0.00194(17) 0.0368(5) Uani 1 1 d . . .
C9 C 0.7811(4) -0.1454(4) -0.0832(2) 0.0524(7) Uani 1 1 d . . .
H9A H 0.6938 -0.2216 -0.1216 0.079 Uiso 1 1 calc R . .
H9B H 0.8745 -0.1847 -0.0746 0.079 Uiso 1 1 calc R . .
H9C H 0.7981 -0.0589 -0.1069 0.079 Uiso 1 1 calc R . .
C10 C 0.8909(5) 0.1170(6) 0.5562(2) 0.0719(11) Uani 1 1 d . . .
H10A H 0.8446 0.0113 0.5330 0.108 Uiso 1 1 calc R . .
H10B H 0.8224 0.1619 0.5845 0.108 Uiso 1 1 calc R . .
H10C H 0.9915 0.1297 0.5961 0.108 Uiso 1 1 calc R . .
C11 C 0.9129(4) 0.1905(4) 0.48744(17) 0.0490(7) Uani 1 1 d . . .
C12 C 1.0494(4) 0.2893(4) 0.49466(19) 0.0543(8) Uani 1 1 d . . .
H12A H 1.1315 0.3064 0.5437 0.065 Uiso 1 1 calc R . .
C13 C 1.0737(3) 0.3649(3) 0.43481(18) 0.0448(7) Uani 1 1 d . . .
C14 C 1.2236(4) 0.4743(4) 0.4491(2) 0.0595(9) Uani 1 1 d . . .
H14A H 1.2300 0.5015 0.3969 0.089 Uiso 1 1 calc R . .
H14B H 1.3103 0.4301 0.4688 0.089 Uiso 1 1 calc R . .
H14C H 1.2286 0.5629 0.4908 0.089 Uiso 1 1 calc R . .
C15A C 0.4137(13) -0.3365(11) 0.0770(9) 0.098(3) Uiso 0.50 1 d PD A 1
H15A H 0.4402 -0.3198 0.1382 0.118 Uiso 0.50 1 calc PR A 1
H15B H 0.5035 -0.3641 0.0599 0.118 Uiso 0.50 1 calc PR A 1
C16A C 0.2903(12) -0.4621(9) 0.0452(6) 0.0630(19) Uiso 0.50 1 d PD A 1
H16A H 0.3100 -0.5490 0.0670 0.076 Uiso 0.50 1 calc PR A 1
H16B H 0.2522 -0.4889 -0.0162 0.076 Uiso 0.50 1 calc PR A 1
C17A C 0.1997(14) -0.3829(13) 0.0848(7) 0.086(3) Uiso 0.50 1 d PD A 1
H17A H 0.0878 -0.4253 0.0589 0.104 Uiso 0.50 1 calc PR A 1
H17B H 0.2238 -0.3813 0.1448 0.104 Uiso 0.50 1 calc PR A 1
C18A C 0.2444(9) -0.2426(11) 0.0720(6) 0.066(2) Uiso 0.50 1 d PD A 1
H18A H 0.2407 -0.1678 0.1201 0.080 Uiso 0.50 1 calc PR A 1
H18B H 0.1705 -0.2321 0.0219 0.080 Uiso 0.50 1 calc PR A 1
C15B C 0.4500(8) -0.3469(7) 0.0358(5) 0.0502(14) Uiso 0.50 1 d PD A 2
H15C H 0.5515 -0.3423 0.0741 0.060 Uiso 0.50 1 calc PR A 2
H15D H 0.4660 -0.3510 -0.0201 0.060 Uiso 0.50 1 calc PR A 2
C16B C 0.3473(15) -0.4836(11) 0.0323(7) 0.085(3) Uiso 0.50 1 d PD A 2
H16C H 0.2921 -0.5370 -0.0257 0.103 Uiso 0.50 1 calc PR A 2
H16D H 0.4035 -0.5489 0.0604 0.103 Uiso 0.50 1 calc PR A 2
C17B C 0.2469(13) -0.4334(11) 0.0749(7) 0.073(2) Uiso 0.50 1 d PD A 2
H17C H 0.1374 -0.4821 0.0456 0.087 Uiso 0.50 1 calc PR A 2
H17D H 0.2706 -0.4472 0.1324 0.087 Uiso 0.50 1 calc PR A 2
C18B C 0.2792(15) -0.2920(14) 0.0734(10) 0.106(4) Uiso 0.50 1 d PD A 2
H18C H 0.2714 -0.2377 0.1274 0.127 Uiso 0.50 1 calc PR A 2
H18D H 0.1914 -0.2798 0.0307 0.127 Uiso 0.50 1 calc PR A 2

loop_
_atom_site_aniso_label
_atom_site_aniso_U_11
_atom_site_aniso_U_22
_atom_site_aniso_U_33
_atom_site_aniso_U_23
_atom_site_aniso_U_13
_atom_site_aniso_U_12
Ni1 0.0324(2) 0.0381(3) 0.0171(2) 0.00369(16) -0.00015(16) 0.00504(18)
Ni2 0.0327(2) 0.0401(3) 0.0172(2) 0.00472(16) 0.00223(17) 0.00798(18)
P1 0.0372(3) 0.0471(4) 0.0184(3) 0.0069(2) 0.0049(2) 0.0033(3)
P2 0.0355(3) 0.0352(3) 0.0204(3) 0.0051(2) 0.0028(2) 0.0037(2)
F1 0.0398(10) 0.129(2) 0.0506(11) 0.0086(12) 0.0161(9) -0.0090(11)
F2 0.0481(10) 0.1009(16) 0.0301(8) -0.0045(9) 0.0116(8) 0.0129(10)
F3 0.0734(14) 0.1040(18) 0.0628(13) 0.0250(12) 0.0320(12) 0.0484(13)
F4 0.121(2) 0.0553(11) 0.0530(12) 0.0238(9) 0.0269(13) 0.0327(12)
F5 0.128(2) 0.0702(15) 0.0624(14) 0.0233(12) -0.0127(15) -0.0383(15)
F6 0.0795(14) 0.0801(14) 0.0394(10) 0.0280(9) 0.0151(9) -0.0039(11)
F7 0.0554(12) 0.0933(17) 0.0913(17) 0.0466(14) -0.0051(12) -0.0251(12)
F8 0.0453(10) 0.125(2) 0.0457(10) 0.0191(12) 0.0179(9) 0.0265(12)
F9 0.0590(13) 0.182(3) 0.0577(13) 0.0648(17) 0.0227(11) 0.0089(15)
F10 0.0994(17) 0.0475(10) 0.0584(12) 0.0247(9) -0.0069(11) 0.0070(10)
F11 0.151(3) 0.0478(11) 0.0439(11) -0.0078(9) -0.0198(13) 0.0362(13)
F12 0.0899(17) 0.0828(15) 0.0765(15) 0.0270(12) 0.0281(13) 0.0527(14)
O1 0.0373(10) 0.0654(12) 0.0218(8) 0.0092(8) 0.0043(7) -0.0006(9)
O2 0.0496(10) 0.0386(9) 0.0191(8) 0.0062(7) 0.0040(7) 0.0028(8)
O3 0.0438(10) 0.0485(10) 0.0237(8) 0.0085(7) -0.0019(8) 0.0110(8)
O4 0.0317(9) 0.0456(10) 0.0215(8) 0.0023(7) -0.0009(7) 0.0105(7)
O5 0.0455(10) 0.0544(11) 0.0217(8) 0.0095(8) 0.0032(8) 0.0128(9)
O6 0.0361(9) 0.0470(10) 0.0300(9) 0.0010(8) 0.0021(8) 0.0056(8)
O7 0.0571(15) 0.0442(12) 0.101(2) 0.0098(13) 0.0049(14) -0.0086(11)
C1 0.0385(15) 0.080(2) 0.0315(14) 0.0068(14) 0.0102(12) 0.0068(14)
C2 0.080(2) 0.0512(17) 0.0336(15) 0.0146(13) 0.0062(15) -0.0055(17)
C3 0.0462(17) 0.096(3) 0.0429(17) 0.0309(18) 0.0086(14) -0.0023(18)
C4 0.074(2) 0.0426(15) 0.0334(14) 0.0047(12) -0.0037(14) 0.0171(14)
C5 0.0446(16) 0.0660(19) 0.0472(17) 0.0212(15) -0.0091(14) 0.0127(14)
C6 0.0345(13) 0.0412(13) 0.0360(13) 0.0110(11) -0.0045(11) 0.0053(11)
C7 0.0318(13) 0.0510(15) 0.0430(15) 0.0125(12) 0.0030(11) 0.0119(11)
C8 0.0299(12) 0.0428(13) 0.0327(13) 0.0057(10) 0.0032(10) 0.0059(10)
C9 0.0460(16) 0.076(2) 0.0410(16) 0.0146(15) 0.0153(13) 0.0243(15)
C10 0.085(3) 0.101(3) 0.0307(16) 0.0293(18) 0.0037(16) 0.026(2)
C11 0.0605(19) 0.0626(18) 0.0219(12) 0.0080(12) 0.0023(12) 0.0225(15)
C12 0.0474(17) 0.075(2) 0.0288(14) 0.0012(13) -0.0067(12) 0.0175(15)
C13 0.0383(14) 0.0512(16) 0.0348(14) -0.0074(12) 0.0007(12) 0.0147(12)
C14 0.0386(16) 0.065(2) 0.057(2) -0.0107(16) 0.0016(14) 0.0079(14)

loop_
_atom_type_symbol
_atom_type_description
_atom_type_scat_dispersion_real
_atom_type_scat_dispersion_imag
_atom_type_scat_source
C C 0.0181 0.0091 'International Tables Vol C Tables 4.2.6.8 and 6.1.1.4'
H H 0.0000 0.0000 'International Tables Vol C Tables 4.2.6.8 and 6.1.1.4'
O O 0.0492 0.0322 'International Tables Vol C Tables 4.2.6.8 and 6.1.1.4'
F F 0.0727 0.0534 'International Tables Vol C Tables 4.2.6.8 and 6.1.1.4'
P P 0.2955 0.4335 'International Tables Vol C Tables 4.2.6.8 and 6.1.1.4'
Ni Ni -3.0029 0.5091 'International Tables Vol C Tables 4.2.6.8 and 6.1.1.4'

loop_
_geom_angle_atom_site_label_1
_geom_angle_atom_site_label_2
_geom_angle_atom_site_label_3
_geom_angle
_geom_angle_site_symmetry_3
O3 Ni1 O4 91.53(8) .
O3 Ni1 O1 85.69(8) .
O4 Ni1 O1 176.23(8) .
O3 Ni1 O2 89.30(8) .
O4 Ni1 O2 94.08(8) .
O1 Ni1 O2 88.44(8) .
O3 Ni1 O7 94.45(10) .
O4 Ni1 O7 89.13(11) .
O1 Ni1 O7 88.54(12) .
O2 Ni1 O7 174.99(11) .
O3 Ni1 O4 170.67(8) 2_655
O4 Ni1 O4 79.33(8) 2_655
O1 Ni1 O4 103.52(8) 2_655
O2 Ni1 O4 89.47(7) 2_655
O7 Ni1 O4 87.35(10) 2_655
O5 Ni2 O6 94.89(9) .
O5 Ni2 P1 85.23(7) .
O6 Ni2 P1 178.23(7) .
O5 Ni2 P2 178.29(7) .
O6 Ni2 P2 86.75(7) .
P1 Ni2 P2 93.11(3) .
O1 P1 C1 103.62(13) .
O1 P1 C2 106.76(14) .
C1 P1 C2 97.98(18) .
O1 P1 Ni2 125.33(8) .
C1 P1 Ni2 107.73(11) .
C2 P1 Ni2 111.71(12) .
O2 P2 C4 103.95(12) .
O2 P2 C3 104.51(14) .
C4 P2 C3 98.57(19) .
O2 P2 Ni2 126.35(8) .
C4 P2 Ni2 109.94(11) .
C3 P2 Ni2 109.92(11) .
P1 O1 Ni1 124.56(12) .
P2 O2 Ni1 126.70(11) .
C6 O3 Ni1 126.29(17) .
C8 O4 Ni1 124.62(16) .
C8 O4 Ni1 134.47(17) 2_655
Ni1 O4 Ni1 100.67(8) 2_655
C11 O5 Ni2 125.7(2) .
C13 O6 Ni2 126.0(2) .
C15A O7 C18B 63.1(8) .
C15A O7 C15B 36.2(6) .
C18B O7 C15B 89.2(7) .
C15A O7 C18A 86.6(7) .
C18B O7 C18A 23.6(5) .
C15B O7 C18A 111.4(5) .
C15A O7 Ni1 138.9(6) .
C18B O7 Ni1 138.8(6) .
C15B O7 Ni1 129.2(3) .
C18A O7 Ni1 119.0(4) .
F1 C1 F2 106.6(3) .
F1 C1 F3 106.2(3) .
F2 C1 F3 107.5(3) .
F1 C1 P1 113.2(3) .
F2 C1 P1 114.4(2) .
F3 C1 P1 108.5(2) .
F5 C2 F6 106.6(3) .
F5 C2 F4 107.9(3) .
F6 C2 F4 107.4(3) .
F5 C2 P1 108.9(2) .
F6 C2 P1 113.7(3) .
F4 C2 P1 112.0(2) .
F8 C3 F7 108.8(3) .
F8 C3 F9 106.8(4) .
F7 C3 F9 107.2(3) .
F8 C3 P2 110.8(2) .
F7 C3 P2 113.9(3) .
F9 C3 P2 109.0(2) .
F12 C4 F11 109.2(3) .
F12 C4 F10 106.7(3) .
F11 C4 F10 106.4(3) .
F12 C4 P2 109.3(2) .
F11 C4 P2 112.7(2) .
F10 C4 P2 112.4(3) .
C6 C5 H5A 109.5 .
C6 C5 H5B 109.5 .
H5A C5 H5B 109.5 .
C6 C5 H5C 109.5 .
H5A C5 H5C 109.5 .
H5B C5 H5C 109.5 .
O3 C6 C7 125.1(2) .
O3 C6 C5 116.2(3) .
C7 C6 C5 118.6(3) .
C8 C7 C6 127.3(3) .
C8 C7 H7A 116.4 .
C6 C7 H7A 116.4 .
O4 C8 C7 124.6(3) .
O4 C8 C9 116.8(2) .
C7 C8 C9 118.6(3) .
C8 C9 H9A 109.5 .
C8 C9 H9B 109.5 .
H9A C9 H9B 109.5 .
C8 C9 H9C 109.5 .
H9A C9 H9C 109.5 .
H9B C9 H9C 109.5 .
C11 C10 H10A 109.5 .
C11 C10 H10B 109.5 .
H10A C10 H10B 109.5 .
C11 C10 H10C 109.5 .
H10A C10 H10C 109.5 .
H10B C10 H10C 109.5 .
O5 C11 C12 124.8(3) .
O5 C11 C10 113.8(3) .
C12 C11 C10 121.5(3) .
C11 C12 C13 124.0(3) .
C11 C12 H12A 118.0 .
C13 C12 H12A 118.0 .
O6 C13 C12 124.6(3) .
O6 C13 C14 115.0(3) .
C12 C13 C14 120.4(3) .
C13 C14 H14A 109.5 .
C13 C14 H14B 109.5 .
H14A C14 H14B 109.5 .
C13 C14 H14C 109.5 .
H14A C14 H14C 109.5 .
H14B C14 H14C 109.5 .
O7 C15A C16A 123.2(10) .
O7 C15A C18A 52.7(5) .
C16A C15A C18A 80.6(8) .
O7 C15A C17A 94.5(7) .
C16A C15A C17A 45.9(7) .
C18A C15A C17A 42.0(5) .
O7 C15A H15A 106.5 .
C16A C15A H15A 106.5 .
C18A C15A H15A 93.3 .
C17A C15A H15A 83.7 .
O7 C15A H15B 106.5 .
C16A C15A H15B 106.5 .
C18A C15A H15B 155.4 .
C17A C15A H15B 152.3 .
H15A C15A H15B 106.5 .
C15A C16A C17A 88.4(9) .
C15A C16A H16A 113.9 .
C17A C16A H16A 113.9 .
C15A C16A H16B 113.9 .
C17A C16A H16B 113.9 .
H16A C16A H16B 111.1 .
C18A C17A C16A 102.2(8) .
C18A C17A C15A 66.8(6) .
C16A C17A C15A 45.7(5) .
C18A C17A H17A 111.3 .
C16A C17A H17A 111.3 .
C15A C17A H17A 150.9 .
C18A C17A H17B 111.3 .
C16A C17A H17B 111.3 .
C15A C17A H17B 97.6 .
H17A C17A H17B 109.2 .
C17A C18A O7 111.8(9) .
C17A C18A C15A 71.2(8) .
O7 C18A C15A 40.8(4) .
C17A C18A H18A 109.3 .
O7 C18A H18A 109.3 .
C15A C18A H18A 121.2 .
C17A C18A H18B 109.3 .
O7 C18A H18B 109.3 .
C15A C18A H18B 127.9 .
H18A C18A H18B 107.9 .
O7 C15B C16B 118.4(8) .
O7 C15B C18B 44.1(4) .
C16B C15B C18B 74.3(7) .
O7 C15B H15C 107.7 .
C16B C15B H15C 107.7 .
C18B C15B H15C 123.2 .
O7 C15B H15D 107.7 .
C16B C15B H15D 107.7 .
C18B C15B H15D 126.8 .
H15C C15B H15D 107.1 .
C17B C16B C15B 101.3(8) .
C17B C16B H16C 111.5 .
C15B C16B H16C 111.5 .
C17B C16B H16D 111.5 .
C15B C16B H16D 111.5 .
H16C C16B H16D 109.3 .
C18B C17B C16B 99.7(10) .
C18B C17B H17C 111.8 .
C16B C17B H17C 111.8 .
C18B C17B H17D 111.8 .
C16B C17B H17D 111.8 .
H17C C17B H17D 109.6 .
C17B C18B O7 128.0(13) .
C17B C18B C15B 82.0(9) .
O7 C18B C15B 46.7(4) .
C17B C18B H18C 105.3 .
O7 C18B H18C 105.3 .
C15B C18B H18C 133.0 .
C17B C18B H18D 105.3 .
O7 C18B H18D 105.3 .
C15B C18B H18D 116.8 .
H18C C18B H18D 106.0 .

loop_
_geom_bond_atom_site_label_1
_geom_bond_atom_site_label_2
_geom_bond_distance
_geom_bond_site_symmetry_2
Ni1 O3 1.9903(18) .
Ni1 O4 2.0261(19) .
Ni1 O1 2.045(2) .
Ni1 O2 2.0520(19) .
Ni1 O7 2.053(2) .
Ni1 O4 2.0798(17) 2_655
Ni2 O5 1.8535(19) .
Ni2 O6 1.8640(19) .
Ni2 P1 2.1464(8) .
Ni2 P2 2.1535(7) .
P1 O1 1.5058(18) .
P1 C1 1.885(3) .
P1 C2 1.905(3) .
P2 O2 1.5072(18) .
P2 C4 1.877(3) .
P2 C3 1.903(4) .
F1 C1 1.331(4) .
F2 C1 1.331(4) .
F3 C1 1.337(5) .
F4 C2 1.340(5) .
F5 C2 1.334(4) .
F6 C2 1.338(4) .
F7 C3 1.337(5) .
F8 C3 1.328(5) .
F9 C3 1.342(4) .
F10 C4 1.335(4) .
F11 C4 1.335(4) .
F12 C4 1.323(5) .
O3 C6 1.255(4) .
O4 C8 1.286(3) .
O4 Ni1 2.0798(17) 2_655
O5 C11 1.284(4) .
O6 C13 1.274(3) .
O7 C15A 1.248(10) .
O7 C18B 1.345(10) .
O7 C15B 1.405(7) .
O7 C18A 1.519(8) .
C5 C6 1.513(4) .
C5 H5A 0.9800 .
C5 H5B 0.9800 .
C5 H5C 0.9800 .
C6 C7 1.401(4) .
C7 C8 1.386(4) .
C7 H7A 0.9500 .
C8 C9 1.494(4) .
C9 H9A 0.9800 .
C9 H9B 0.9800 .
C9 H9C 0.9800 .
C10 C11 1.500(5) .
C10 H10A 0.9800 .
C10 H10B 0.9800 .
C10 H10C 0.9800 .
C11 C12 1.383(5) .
C12 C13 1.383(5) .
C12 H12A 0.9500 .
C13 C14 1.500(5) .
C14 H14A 0.9800 .
C14 H14B 0.9800 .
C14 H14C 0.9800 .
C15A C16A 1.406(12) .
C15A C18A 1.907(14) .
C15A C17A 1.963(16) .
C15A H15A 0.9900 .
C15A H15B 0.9900 .
C16A C17A 1.410(15) .
C16A H16A 0.9900 .
C16A H16B 0.9900 .
C17A C18A 1.388(13) .
C17A H17A 0.9900 .
C17A H17B 0.9900 .
C18A H18A 0.9900 .
C18A H18B 0.9900 .
C15B C16B 1.437(11) .
C15B C18B 1.931(14) .
C15B H15C 0.9900 .
C15B H15D 0.9900 .
C16B C17B 1.387(15) .
C16B H16C 0.9900 .
C16B H16D 0.9900 .
C17B C18B 1.324(14) .
C17B H17C 0.9900 .
C17B H17D 0.9900 .
C18B H18C 0.9900 .
C18B H18D 0.9900 .
